data_4310166
loop_
_publ_author_name
'Shinobu Arata'
'Haruna Torigoe'
'Tomotaka Iihoshi'
'Naohide Matsumoto'
'Fran\,coise Dahan'
'Jean-Pierre Tuchagues'

_publ_contact_author_email naohide@aster.sci.kumamoto-u.ac.jp
_publ_contact_author_fax +81-96-342-3390
_publ_contact_author_name 'Naohide Matsumoto'
_publ_contact_author_phone +81-96-342-3390
_publ_section_title
;
NH/\p Interaction in a Spin-Crossover Complex [FeII(HLMe)2](BPh4)2.2CH3CN
(BPh4-= Tetraphenylborate; HLMe=
2-Methylimidazol-4-yl-methylideneamino-2-ethylpyridine)
;
_journal_name_full 'Inorganic Chemistry'
_journal_page_first 9288
_journal_page_last 9292
_journal_paper_doi 10.1021/ic051215i
_journal_volume 44
_journal_year 2005
_chemical_formula_sum 'C70 H66 B2 Fe N8 O'
_chemical_formula_weight 1112.78
_chemical_name_systematic
;
 ?
;
_space_group_IT_number 14
_symmetry_cell_setting monoclinic
_symmetry_Int_Tables_number 14
_symmetry_space_group_name_Hall '-P 2ybc'
_symmetry_space_group_name_H-M 'P 1 21/c 1'
_atom_sites_solution_hydrogens geom
_atom_sites_solution_primary direct
_atom_sites_solution_secondary difmap
_audit_creation_method SHELXL-97
_cell_angle_alpha 90.00
_cell_angle_beta 98.622(10)
_cell_angle_gamma 90.00
_cell_formula_units_Z 4
_cell_length_a 19.7613(18)
_cell_length_b 13.7470(10)
_cell_length_c 22.652(2)
_cell_measurement_temperature 293(2)
_cell_volume 6084.1(9)
_computing_cell_refinement 'STOE-IPDS software (Stoe, 2.93, 1997)'
_computing_data_collection 'STOE-IPDS software (Stoe, 2.93, 1997)'
_computing_data_reduction 'XRED (Stoe, 1.08, 1996)'
_computing_molecular_graphics 'ZORTEP (Zsolnai, 1996)'
_computing_structure_refinement 'SHELXL-97 (Sheldrick, 1997)'
_computing_structure_solution 'SHELXS-97 (Sheldrick, 1990)'
_diffrn_ambient_temperature 293(2)
_diffrn_measured_fraction_theta_full 0.981
_diffrn_measured_fraction_theta_max 0.981
_diffrn_measurement_device_type STOE-IPDS
_diffrn_measurement_method 'Imaging Plate Detector System'
_diffrn_radiation_monochromator graphite
_diffrn_radiation_source 'fine-focus sealed tube'
_diffrn_radiation_type MoK\a
_diffrn_radiation_wavelength 0.71073
_diffrn_reflns_av_R_equivalents 0.0418
_diffrn_reflns_av_sigmaI/netI 0.0402
_diffrn_reflns_limit_h_max 24
_diffrn_reflns_limit_h_min -24
_diffrn_reflns_limit_k_max 16
_diffrn_reflns_limit_k_min -16
_diffrn_reflns_limit_l_max 28
_diffrn_reflns_limit_l_min -28
_diffrn_reflns_number 49203
_diffrn_reflns_theta_full 26.15
_diffrn_reflns_theta_max 26.15
_diffrn_reflns_theta_min 2.08
_exptl_absorpt_coefficient_mu 0.298
_exptl_absorpt_correction_T_max 0.7298
_exptl_absorpt_correction_T_min 0.5136
_exptl_absorpt_correction_type numerical
_exptl_absorpt_process_details 'X-SHAPE (Stoe & Cie, 1996)'
_exptl_crystal_colour Red
_exptl_crystal_density_diffrn 1.215
_exptl_crystal_density_method 'not measured'
_exptl_crystal_description 'Squared Plate'
_exptl_crystal_F_000 2344
_exptl_crystal_size_max 0.20
_exptl_crystal_size_mid 0.20
_exptl_crystal_size_min 0.05
_refine_diff_density_max 0.295
_refine_diff_density_min -0.366
_refine_diff_density_rms 0.056
_refine_ls_extinction_method none
_refine_ls_goodness_of_fit_ref 0.814
_refine_ls_hydrogen_treatment mixed
_refine_ls_matrix_type full
_refine_ls_number_parameters 739
_refine_ls_number_reflns 11917
_refine_ls_number_restraints 0
_refine_ls_restrained_S_all 0.814
_refine_ls_R_factor_all 0.0572
_refine_ls_R_factor_gt 0.0376
_refine_ls_shift/su_max 0.001
_refine_ls_shift/su_mean 0.000
_refine_ls_structure_factor_coef Fsqd
_refine_ls_weighting_details 'calc w=1/[\s^2^(Fo^2^)+(0.0227P)^2^+0.0000P] where P=(Fo^2^+2Fc^2^)/3'
_refine_ls_weighting_scheme calc
_refine_ls_wR_factor_gt 0.0542
_refine_ls_wR_factor_ref 0.0584
_reflns_number_gt 6124
_reflns_number_total 11917
_reflns_threshold_expression >2sigma(I)
_cod_data_source_file ic051215isi20050721_075310_2.cif
_cod_data_source_block fd1
_cod_depositor_comments
;
The following automatic conversions were performed:
'_symmetry_cell_setting' value 'Monoclinic' changed to 'monoclinic'
according to '/home/saulius/struct/CIF-dictionaries/cif_core.dic'
dictionary named 'cif_core.dic' version 2.4.1 from
2010-06-29.

'_exptl_absorpt_correction_type' value 'Numerical' changed to
'numerical' according to
'/home/saulius/struct/CIF-dictionaries/cif_core.dic' dictionary named
'cif_core.dic' version 2.4.1 from 2010-06-29.

Automatic conversion script
Id: cif_fix_enum 1527 2010-12-29 10:47:43Z saulius 
;
_cod_original_cell_volume 6084.2(9)
_cod_original_sg_symbol_H-M 'P 21/c'
_cod_database_code 4310166

loop_
_symmetry_equiv_pos_as_xyz
'x, y, z'
'x, -y+1/2, z+1/2'
'-x, -y, -z'
'-x, y-1/2, -z-1/2'

loop_
_atom_site_label
_atom_site_type_symbol
_atom_site_fract_x
_atom_site_fract_y
_atom_site_fract_z
_atom_site_U_iso_or_equiv
_atom_site_adp_type
_atom_site_occupancy
_atom_site_symmetry_multiplicity
_atom_site_calc_flag
_atom_site_refinement_flags
_atom_site_disorder_assembly
_atom_site_disorder_group
Fe Fe 0.243697(10) 0.269645(16) 0.579306(10) 0.03595(5) Uani 1 1 d . . .
N1 N 0.22092(7) 0.49955(11) 0.69483(7) 0.0560(4) Uani 1 1 d . . .
H1N H 0.2067 0.5293 0.7240 0.062 Uiso 1 1 calc R . .
N2 N 0.23487(6) 0.38185(9) 0.63131(6) 0.0390(3) Uani 1 1 d . . .
N3 N 0.30940(6) 0.35759(10) 0.55224(6) 0.0440(3) Uani 1 1 d . . .
N4 N 0.26459(6) 0.16593(10) 0.52298(6) 0.0439(3) Uani 1 1 d . . .
N5 N 0.09278(7) 0.37322(11) 0.44723(6) 0.0559(4) Uani 1 1 d . . .
H5N H 0.0749 0.4033 0.4154 0.062 Uiso 1 1 calc R . .
N6 N 0.16993(6) 0.31811(9) 0.51814(5) 0.0401(3) Uani 1 1 d . . .
N7 N 0.16631(6) 0.20699(9) 0.60677(5) 0.0399(3) Uani 1 1 d . . .
N8 N 0.30820(6) 0.20671(9) 0.64502(5) 0.0406(3) Uani 1 1 d . . .
C1 C 0.20251(8) 0.40839(12) 0.67624(7) 0.0469(4) Uani 1 1 d . . .
H1 H 0.1715 0.3696 0.6926 0.052 Uiso 1 1 calc R . .
C2 C 0.26580(8) 0.53739(12) 0.66007(8) 0.0509(4) Uani 1 1 d . . .
H2 H 0.2859 0.5987 0.6625 0.056 Uiso 1 1 calc R . .
C3 C 0.27413(8) 0.46309(11) 0.62048(7) 0.0415(4) Uani 1 1 d . . .
C4 C 0.31532(9) 0.44617(12) 0.57533(8) 0.0505(4) Uani 1 1 d . . .
H4 H 0.3440 0.4932 0.5630 0.056 Uiso 1 1 calc R . .
C5 C 0.35126(9) 0.33414(13) 0.50726(8) 0.0565(5) Uani 1 1 d . . .
H5A H 0.3887 0.3803 0.5092 0.062 Uiso 1 1 calc R . .
H5B H 0.3241 0.3389 0.4680 0.062 Uiso 1 1 calc R . .
C6 C 0.37926(8) 0.23340(13) 0.51672(8) 0.0570(4) Uani 1 1 d . . .
H6A H 0.4141 0.2239 0.4913 0.063 Uiso 1 1 calc R . .
H6B H 0.4013 0.2274 0.5578 0.063 Uiso 1 1 calc R . .
C7 C 0.32711(8) 0.15489(13) 0.50411(8) 0.0515(4) Uani 1 1 d . . .
C8 C 0.34158(10) 0.07303(14) 0.47354(8) 0.0615(5) Uani 1 1 d . . .
H8 H 0.3841 0.0666 0.4611 0.068 Uiso 1 1 calc R . .
C9 C 0.29516(9) 0.00292(14) 0.46167(8) 0.0591(5) Uani 1 1 d . . .
H9 H 0.3070 -0.0554 0.4451 0.065 Uiso 1 1 calc R . .
C10 C 0.23007(9) 0.01638(14) 0.47373(8) 0.0579(5) Uani 1 1 d . . .
H10 H 0.1957 -0.0288 0.4617 0.064 Uiso 1 1 calc R . .
C11 C 0.21706(9) 0.09972(13) 0.50460(9) 0.0622(5) Uani 1 1 d . . .
H11 H 0.1729 0.1098 0.5129 0.068 Uiso 1 1 calc R . .
C12 C 0.15976(8) 0.37183(13) 0.46855(7) 0.0504(4) Uani 1 1 d . . .
H12 H 0.1937 0.4033 0.4515 0.055 Uiso 1 1 calc R . .
C13 C 0.05716(8) 0.32071(13) 0.48276(7) 0.0489(4) Uani 1 1 d . . .
H13 H 0.0102 0.3103 0.4778 0.054 Uiso 1 1 calc R . .
C14 C 0.10500(7) 0.28657(12) 0.52731(6) 0.0406(4) Uani 1 1 d . . .
C15 C 0.10508(7) 0.22667(12) 0.57820(7) 0.0428(3) Uani 1 1 d . . .
H15 H 0.0652 0.2033 0.5903 0.047 Uiso 1 1 calc R . .
C16 C 0.17104(8) 0.14249(13) 0.65862(8) 0.0534(4) Uani 1 1 d . . .
H16A H 0.1283 0.1075 0.6580 0.059 Uiso 1 1 calc R . .
H16B H 0.1792 0.1805 0.6951 0.059 Uiso 1 1 calc R . .
C17 C 0.22875(8) 0.07145(13) 0.65707(9) 0.0578(5) Uani 1 1 d . . .
H17A H 0.2258 0.0209 0.6864 0.064 Uiso 1 1 calc R . .
H17B H 0.2236 0.0409 0.6181 0.064 Uiso 1 1 calc R . .
C18 C 0.29801(8) 0.11843(12) 0.66953(7) 0.0450(4) Uani 1 1 d . . .
C19 C 0.34927(9) 0.07313(13) 0.70917(8) 0.0550(4) Uani 1 1 d . . .
H19 H 0.3412 0.0120 0.7243 0.061 Uiso 1 1 calc R . .
C20 C 0.41060(10) 0.11678(15) 0.72606(8) 0.0614(5) Uani 1 1 d . . .
H20 H 0.4451 0.0859 0.7518 0.068 Uiso 1 1 calc R . .
C21 C 0.42031(9) 0.20727(14) 0.70419(8) 0.0591(5) Uani 1 1 d . . .
H21 H 0.4613 0.2401 0.7159 0.065 Uiso 1 1 calc R . .
C22 C 0.36946(7) 0.24950(12) 0.66490(7) 0.0459(4) Uani 1 1 d . . .
H22 H 0.3773 0.3114 0.6509 0.050 Uiso 1 1 calc R . .
B1 B 0.05602(9) 0.56413(13) 0.31519(8) 0.0382(4) Uani 1 1 d . . .
C23 C -0.00315(7) 0.50016(10) 0.34222(7) 0.0365(3) Uani 1 1 d . . .
C24 C -0.03073(8) 0.41462(11) 0.31288(7) 0.0436(4) Uani 1 1 d . . .
H24 H -0.0170 0.3978 0.2767 0.048 Uiso 1 1 calc R . .
C25 C -0.07675(8) 0.35538(12) 0.33527(8) 0.0489(4) Uani 1 1 d . . .
H25 H -0.0918 0.2988 0.3150 0.054 Uiso 1 1 calc R . .
C26 C -0.10099(8) 0.37877(12) 0.38751(8) 0.0493(4) Uani 1 1 d . . .
H26 H -0.1319 0.3384 0.4028 0.054 Uiso 1 1 calc R . .
C27 C -0.07847(8) 0.46263(12) 0.41618(7) 0.0456(4) Uani 1 1 d . . .
H27 H -0.0956 0.4806 0.4507 0.050 Uiso 1 1 calc R . .
C28 C -0.03063(8) 0.52160(11) 0.39493(7) 0.0418(4) Uani 1 1 d . . .
H28 H -0.0160 0.5775 0.4162 0.046 Uiso 1 1 calc R . .
C29 C 0.03057(8) 0.58208(10) 0.24455(7) 0.0386(3) Uani 1 1 d . . .
C30 C -0.03766(9) 0.60400(12) 0.22191(8) 0.0510(4) Uani 1 1 d . . .
H30 H -0.0695 0.6069 0.2482 0.056 Uiso 1 1 calc R . .
C31 C -0.05978(9) 0.62184(12) 0.16070(8) 0.0546(4) Uani 1 1 d . . .
H31 H -0.1050 0.6389 0.1473 0.060 Uiso 1 1 calc R . .
C32 C -0.01390(10) 0.61366(12) 0.12140(8) 0.0555(5) Uani 1 1 d . . .
H32 H -0.0283 0.6233 0.0808 0.061 Uiso 1 1 calc R . .
C33 C 0.05235(9) 0.59158(12) 0.14123(8) 0.0505(4) Uani 1 1 d . . .
H33 H 0.0832 0.5860 0.1142 0.056 Uiso 1 1 calc R . .
C34 C 0.07450(9) 0.57727(11) 0.20171(7) 0.0453(4) Uani 1 1 d . . .
H34 H 0.1205 0.5639 0.2142 0.050 Uiso 1 1 calc R . .
C35 C 0.06458(8) 0.66822(10) 0.35157(7) 0.0390(4) Uani 1 1 d . . .
C36 C 0.03980(8) 0.75692(11) 0.32642(7) 0.0443(4) Uani 1 1 d . . .
H36 H 0.0193 0.7567 0.2867 0.049 Uiso 1 1 calc R . .
C37 C 0.04383(9) 0.84580(12) 0.35705(8) 0.0498(4) Uani 1 1 d . . .
H37 H 0.0261 0.9022 0.3380 0.055 Uiso 1 1 calc R . .
C38 C 0.07445(8) 0.84806(13) 0.41564(8) 0.0516(4) Uani 1 1 d . . .
H38 H 0.0780 0.9064 0.4367 0.057 Uiso 1 1 calc R . .
C39 C 0.09989(8) 0.76336(13) 0.44293(8) 0.0531(4) Uani 1 1 d . . .
H39 H 0.1205 0.7645 0.4826 0.058 Uiso 1 1 calc R . .
C40 C 0.09495(9) 0.67535(12) 0.41116(7) 0.0486(4) Uani 1 1 d . . .
H40 H 0.1127 0.6193 0.4307 0.053 Uiso 1 1 calc R . .
C41 C 0.12964(8) 0.50499(11) 0.32532(7) 0.0396(3) Uani 1 1 d . . .
C42 C 0.13528(8) 0.40529(11) 0.31661(7) 0.0446(4) Uani 1 1 d . . .
H42 H 0.0953 0.3695 0.3064 0.049 Uiso 1 1 calc R . .
C43 C 0.19744(9) 0.35622(13) 0.32237(7) 0.0533(4) Uani 1 1 d . . .
H43 H 0.1982 0.2893 0.3166 0.059 Uiso 1 1 calc R . .
C44 C 0.25802(9) 0.40695(13) 0.33672(8) 0.0531(4) Uani 1 1 d . . .
H44 H 0.3000 0.3752 0.3400 0.058 Uiso 1 1 calc R . .
C45 C 0.25487(9) 0.50402(14) 0.34582(9) 0.0606(5) Uani 1 1 d . . .
H45 H 0.2952 0.5390 0.3564 0.067 Uiso 1 1 calc R . .
C46 C 0.19302(8) 0.55200(13) 0.33970(8) 0.0522(4) Uani 1 1 d . . .
H46 H 0.1933 0.6190 0.3454 0.057 Uiso 1 1 calc R . .
B2 B 0.43951(9) 0.74893(13) 0.60685(8) 0.0401(4) Uani 1 1 d . . .
C47 C 0.46047(8) 0.63260(11) 0.61504(7) 0.0422(4) Uani 1 1 d . . .
C48 C 0.49980(9) 0.58691(12) 0.57574(8) 0.0504(4) Uani 1 1 d . . .
H48 H 0.5113 0.6228 0.5439 0.055 Uiso 1 1 calc R . .
C49 C 0.52189(9) 0.49235(12) 0.58222(8) 0.0533(4) Uani 1 1 d . . .
H49 H 0.5470 0.4659 0.5545 0.059 Uiso 1 1 calc R . .
C50 C 0.50778(8) 0.43699(12) 0.62828(7) 0.0487(4) Uani 1 1 d . . .
H50 H 0.5243 0.3737 0.6331 0.054 Uiso 1 1 calc R . .
C51 C 0.46835(8) 0.47597(12) 0.66803(7) 0.0457(4) Uani 1 1 d . . .
H51 H 0.4568 0.4380 0.6990 0.050 Uiso 1 1 calc R . .
C52 C 0.44596(7) 0.57169(11) 0.66166(7) 0.0395(3) Uani 1 1 d . . .
H52 H 0.4203 0.5967 0.6894 0.043 Uiso 1 1 calc R . .
C53 C 0.50564(8) 0.81371(12) 0.63779(7) 0.0424(4) Uani 1 1 d . . .
C54 C 0.57199(8) 0.78076(13) 0.64857(8) 0.0546(4) Uani 1 1 d . . .
H54 H 0.5806 0.7164 0.6395 0.060 Uiso 1 1 calc R . .
C55 C 0.62655(10) 0.83864(16) 0.67231(10) 0.0708(6) Uani 1 1 d . . .
H55 H 0.6704 0.8124 0.6785 0.078 Uiso 1 1 calc R . .
C56 C 0.61747(10) 0.93175(16) 0.68652(8) 0.0643(5) Uani 1 1 d . . .
H56 H 0.6544 0.9698 0.7031 0.071 Uiso 1 1 calc R . .
C57 C 0.55264(10) 0.96977(13) 0.67607(7) 0.0576(5) Uani 1 1 d . . .
H57 H 0.5453 1.0347 0.6847 0.063 Uiso 1 1 calc R . .
C58 C 0.49767(9) 0.91074(12) 0.65241(8) 0.0513(4) Uani 1 1 d . . .
H58 H 0.4540 0.9375 0.6462 0.056 Uiso 1 1 calc R . .
C59 C 0.42412(8) 0.77318(12) 0.53558(7) 0.0434(3) Uani 1 1 d . . .
C60 C 0.45435(8) 0.84872(12) 0.50840(7) 0.0476(4) Uani 1 1 d . . .
H60 H 0.4837 0.8904 0.5323 0.052 Uiso 1 1 calc R . .
C61 C 0.44291(9) 0.86518(14) 0.44733(8) 0.0600(5) Uani 1 1 d . . .
H61 H 0.4661 0.9150 0.4311 0.066 Uiso 1 1 calc R . .
C62 C 0.39805(10) 0.80871(13) 0.41128(8) 0.0598(5) Uani 1 1 d . . .
H62 H 0.3896 0.8211 0.3705 0.066 Uiso 1 1 calc R . .
C63 C 0.36549(10) 0.73421(14) 0.43445(8) 0.0610(5) Uani 1 1 d . . .
H63 H 0.3350 0.6951 0.4097 0.067 Uiso 1 1 calc R . .
C64 C 0.37836(9) 0.71656(13) 0.49676(8) 0.0544(4) Uani 1 1 d . . .
H64 H 0.3556 0.6656 0.5124 0.060 Uiso 1 1 calc R . .
C65 C 0.37394(7) 0.77300(11) 0.64098(7) 0.0435(4) Uani 1 1 d . . .
C66 C 0.38087(8) 0.77589(12) 0.70403(7) 0.0493(4) Uani 1 1 d . . .
H66 H 0.4240 0.7664 0.7260 0.054 Uiso 1 1 calc R . .
C67 C 0.32587(9) 0.79236(13) 0.73445(8) 0.0575(5) Uani 1 1 d . . .
H67 H 0.3328 0.7938 0.7760 0.063 Uiso 1 1 calc R . .
C68 C 0.26118(9) 0.80662(13) 0.70341(10) 0.0608(5) Uani 1 1 d . . .
H68 H 0.2243 0.8154 0.7239 0.067 Uiso 1 1 calc R . .
C69 C 0.25134(8) 0.80789(12) 0.64245(9) 0.0559(5) Uani 1 1 d . . .
H69 H 0.2081 0.8196 0.6212 0.061 Uiso 1 1 calc R . .
C70 C 0.30746(8) 0.79134(12) 0.61199(8) 0.0514(4) Uani 1 1 d . . .
H70 H 0.3000 0.7927 0.5705 0.057 Uiso 1 1 calc R . .
O1 O 0.18848(8) 0.59714(13) 0.80487(7) 0.1010(5) Uani 1 1 d . . .

loop_
_atom_site_aniso_label
_atom_site_aniso_U_11
_atom_site_aniso_U_22
_atom_site_aniso_U_33
_atom_site_aniso_U_23
_atom_site_aniso_U_13
_atom_site_aniso_U_12
Fe 0.03291(10) 0.03585(11) 0.03803(11) 0.00174(11) 0.00190(8) -0.00029(10)
N1 0.0533(9) 0.0566(9) 0.0562(9) -0.0068(7) 0.0023(7) 0.0043(8)
N2 0.0360(7) 0.0404(7) 0.0392(7) 0.0000(6) 0.0011(5) 0.0012(6)
N3 0.0387(7) 0.0473(8) 0.0454(8) 0.0034(6) 0.0046(6) 0.0008(6)
N4 0.0395(7) 0.0493(8) 0.0417(7) -0.0030(6) 0.0021(6) -0.0010(6)
N5 0.0495(8) 0.0743(10) 0.0418(8) 0.0025(8) -0.0005(6) 0.0078(8)
N6 0.0404(7) 0.0419(7) 0.0374(7) -0.0007(6) 0.0034(5) 0.0006(6)
N7 0.0377(6) 0.0389(7) 0.0424(7) 0.0014(6) 0.0035(5) -0.0021(6)
N8 0.0438(7) 0.0344(7) 0.0423(7) 0.0015(6) 0.0023(6) -0.0003(6)
C1 0.0436(9) 0.0470(10) 0.0488(10) -0.0004(8) 0.0021(7) 0.0011(8)
C2 0.0422(9) 0.0380(9) 0.0695(12) -0.0027(8) -0.0018(8) 0.0022(8)
C3 0.0370(8) 0.0320(8) 0.0537(10) 0.0002(7) 0.0012(7) -0.0007(7)
C4 0.0513(10) 0.0379(9) 0.0611(11) 0.0016(8) 0.0045(8) -0.0040(8)
C5 0.0506(11) 0.0620(12) 0.0569(11) 0.0044(9) 0.0081(9) 0.0019(9)
C6 0.0501(10) 0.0615(11) 0.0603(11) -0.0029(10) 0.0113(8) -0.0039(9)
C7 0.0419(9) 0.0508(10) 0.0611(11) -0.0062(9) 0.0058(8) 0.0038(8)
C8 0.0570(11) 0.0622(12) 0.0650(12) -0.0101(10) 0.0086(9) -0.0023(10)
C9 0.0535(11) 0.0588(12) 0.0643(12) -0.0097(10) 0.0065(9) -0.0029(9)
C10 0.0519(11) 0.0615(12) 0.0595(12) -0.0091(9) 0.0058(9) -0.0071(9)
C11 0.0496(11) 0.0541(12) 0.0810(14) -0.0120(10) 0.0034(9) 0.0022(9)
C12 0.0487(9) 0.0634(11) 0.0384(9) 0.0070(8) 0.0037(7) 0.0090(9)
C13 0.0353(8) 0.0608(11) 0.0489(10) -0.0040(8) 0.0009(7) 0.0048(8)
C14 0.0325(7) 0.0479(10) 0.0411(8) -0.0010(7) 0.0038(6) 0.0012(7)
C15 0.0351(7) 0.0424(8) 0.0500(9) -0.0006(8) 0.0036(6) -0.0038(7)
C16 0.0435(9) 0.0545(11) 0.0608(11) 0.0113(9) 0.0038(8) 0.0015(8)
C17 0.0528(11) 0.0445(10) 0.0736(13) 0.0117(9) 0.0019(9) -0.0058(9)
C18 0.0469(9) 0.0423(9) 0.0441(9) 0.0030(7) 0.0008(7) 0.0038(8)
C19 0.0559(11) 0.0459(10) 0.0612(12) 0.0058(9) 0.0022(9) 0.0060(9)
C20 0.0590(11) 0.0658(12) 0.0556(12) 0.0054(10) -0.0037(9) 0.0084(10)
C21 0.0409(9) 0.0654(13) 0.0661(12) 0.0027(10) -0.0082(8) 0.0026(9)
C22 0.0413(8) 0.0468(10) 0.0470(9) 0.0002(7) -0.0021(7) 0.0010(8)
B1 0.0377(9) 0.0382(9) 0.0385(10) -0.0002(8) 0.0053(7) -0.0010(8)
C23 0.0391(8) 0.0291(7) 0.0400(8) 0.0002(6) 0.0020(6) 0.0013(6)
C24 0.0464(9) 0.0336(8) 0.0498(10) -0.0022(7) 0.0042(7) -0.0019(7)
C25 0.0466(9) 0.0383(9) 0.0597(11) -0.0003(8) 0.0005(8) -0.0024(8)
C26 0.0398(9) 0.0440(10) 0.0625(11) 0.0049(8) 0.0024(8) -0.0008(8)
C27 0.0392(9) 0.0452(9) 0.0519(10) 0.0014(8) 0.0046(7) 0.0004(7)
C28 0.0445(9) 0.0341(8) 0.0447(9) -0.0005(7) -0.0006(7) -0.0006(7)
C29 0.0452(8) 0.0301(8) 0.0389(8) -0.0002(6) 0.0015(7) -0.0005(7)
C30 0.0555(10) 0.0478(10) 0.0482(10) 0.0040(8) 0.0030(8) 0.0071(8)
C31 0.0580(11) 0.0467(10) 0.0557(11) 0.0028(9) -0.0026(9) 0.0058(9)
C32 0.0779(13) 0.0391(9) 0.0467(10) 0.0016(8) 0.0002(9) -0.0025(9)
C33 0.0590(11) 0.0433(10) 0.0478(10) -0.0006(8) 0.0032(8) -0.0036(8)
C34 0.0562(10) 0.0370(9) 0.0417(9) 0.0000(7) 0.0041(8) -0.0027(8)
C35 0.0421(9) 0.0295(8) 0.0453(9) 0.0009(7) 0.0063(7) 0.0000(7)
C36 0.0502(9) 0.0346(9) 0.0480(9) -0.0014(7) 0.0063(7) -0.0015(7)
C37 0.0584(11) 0.0329(8) 0.0569(11) 0.0002(8) 0.0050(8) -0.0026(8)
C38 0.0526(10) 0.0393(9) 0.0623(12) -0.0043(8) 0.0067(8) -0.0042(8)
C39 0.0574(10) 0.0501(10) 0.0494(10) -0.0014(9) 0.0004(8) -0.0016(9)
C40 0.0584(11) 0.0368(9) 0.0476(10) -0.0008(7) -0.0016(8) 0.0002(8)
C41 0.0435(9) 0.0353(8) 0.0391(8) 0.0015(7) 0.0031(7) 0.0013(7)
C42 0.0484(9) 0.0413(9) 0.0438(9) -0.0002(7) 0.0060(7) 0.0020(8)
C43 0.0650(11) 0.0470(10) 0.0479(10) -0.0004(8) 0.0086(8) 0.0073(9)
C44 0.0473(10) 0.0589(12) 0.0530(11) 0.0020(9) 0.0073(8) 0.0033(9)
C45 0.0426(10) 0.0607(12) 0.0779(14) 0.0015(10) 0.0070(9) 0.0019(9)
C46 0.0418(9) 0.0401(9) 0.0730(12) 0.0023(9) 0.0029(8) 0.0009(8)
B2 0.0415(9) 0.0397(11) 0.0390(9) -0.0011(7) 0.0059(7) -0.0019(8)
C47 0.0385(8) 0.0401(9) 0.0474(9) 0.0000(7) 0.0045(7) 0.0002(7)
C48 0.0555(10) 0.0427(9) 0.0527(11) 0.0021(8) 0.0077(8) 0.0031(8)
C49 0.0560(11) 0.0474(10) 0.0567(11) 0.0011(9) 0.0093(9) 0.0054(9)
C50 0.0503(10) 0.0405(9) 0.0530(10) -0.0004(8) 0.0006(8) 0.0037(8)
C51 0.0512(10) 0.0428(9) 0.0416(9) 0.0022(7) 0.0016(7) -0.0020(8)
C52 0.0358(8) 0.0397(8) 0.0421(9) -0.0013(7) 0.0031(7) -0.0023(7)
C53 0.0467(9) 0.0424(9) 0.0371(9) 0.0028(7) 0.0032(7) 0.0007(7)
C54 0.0443(9) 0.0480(10) 0.0700(12) 0.0005(9) 0.0037(8) -0.0034(8)
C55 0.0444(11) 0.0685(14) 0.0960(16) 0.0000(12) -0.0014(10) -0.0022(10)
C56 0.0580(12) 0.0773(14) 0.0553(11) -0.0004(10) 0.0009(9) -0.0117(11)
C57 0.0782(13) 0.0480(10) 0.0468(10) -0.0007(8) 0.0103(9) -0.0075(10)
C58 0.0517(10) 0.0485(10) 0.0530(10) 0.0004(8) 0.0057(8) -0.0008(8)
C59 0.0431(8) 0.0390(8) 0.0463(9) -0.0001(8) 0.0003(7) 0.0008(8)
C60 0.0541(10) 0.0451(9) 0.0420(9) 0.0018(8) 0.0017(7) 0.0017(8)
C61 0.0664(12) 0.0625(12) 0.0499(11) 0.0045(10) 0.0046(9) 0.0006(10)
C62 0.0787(13) 0.0528(11) 0.0447(10) 0.0002(9) -0.0013(9) 0.0049(10)
C63 0.0770(12) 0.0486(10) 0.0538(11) -0.0037(9) -0.0018(9) -0.0004(10)
C64 0.0649(11) 0.0455(10) 0.0499(10) -0.0015(8) -0.0007(8) -0.0012(9)
C65 0.0409(8) 0.0351(8) 0.0539(9) 0.0001(8) 0.0054(7) 0.0011(7)
C66 0.0428(8) 0.0498(10) 0.0546(10) 0.0007(9) 0.0048(7) 0.0032(8)
C67 0.0573(11) 0.0525(11) 0.0638(12) -0.0014(9) 0.0129(9) 0.0018(9)
C68 0.0530(11) 0.0440(10) 0.0872(15) -0.0007(10) 0.0162(10) 0.0003(9)
C69 0.0386(9) 0.0429(10) 0.0853(14) 0.0033(10) 0.0066(9) 0.0026(8)
C70 0.0421(9) 0.0461(10) 0.0643(11) 0.0002(8) 0.0023(8) 0.0021(8)
O1 0.0973(12) 0.1087(13) 0.0992(13) 0.0070(10) 0.0221(9) 0.0149(10)

loop_
_atom_type_symbol
_atom_type_description
_atom_type_scat_dispersion_real
_atom_type_scat_dispersion_imag
_atom_type_scat_source
C C 0.0033 0.0016 'International Tables Vol C Tables 4.2.6.8 and 6.1.1.4'
H H 0.0000 0.0000 'International Tables Vol C Tables 4.2.6.8 and 6.1.1.4'
B B 0.0013 0.0007 'International Tables Vol C Tables 4.2.6.8 and 6.1.1.4'
N N 0.0061 0.0033 'International Tables Vol C Tables 4.2.6.8 and 6.1.1.4'
O O 0.0106 0.0060 'International Tables Vol C Tables 4.2.6.8 and 6.1.1.4'
Fe Fe 0.3463 0.8444 'International Tables Vol C Tables 4.2.6.8 and 6.1.1.4'

loop_
_geom_angle_atom_site_label_1
_geom_angle_atom_site_label_2
_geom_angle_atom_site_label_3
_geom_angle
_geom_angle_site_symmetry_1
_geom_angle_site_symmetry_3
_geom_angle_publ_flag
N7 Fe N3 167.61(5) . . ?
N7 Fe N2 90.64(5) . . ?
N3 Fe N2 79.86(6) . . ?
N7 Fe N6 80.78(5) . . ?
N3 Fe N6 91.53(5) . . ?
N2 Fe N6 91.91(5) . . ?
N7 Fe N4 97.84(5) . . ?
N3 Fe N4 91.77(6) . . ?
N2 Fe N4 171.51(5) . . ?
N6 Fe N4 89.67(5) . . ?
N7 Fe N8 90.82(5) . . ?
N3 Fe N8 97.04(5) . . ?
N2 Fe N8 89.85(5) . . ?
N6 Fe N8 171.43(5) . . ?
N4 Fe N8 89.83(5) . . ?
C1 N1 C2 109.79(15) . . ?
C1 N1 H1N 125.1 . . ?
C2 N1 H1N 125.1 . . ?
C1 N2 C3 104.90(13) . . ?
C1 N2 Fe 140.31(12) . . ?
C3 N2 Fe 114.79(10) . . ?
C4 N3 C5 117.32(14) . . ?
C4 N3 Fe 118.18(11) . . ?
C5 N3 Fe 124.48(11) . . ?
C11 N4 C7 116.92(15) . . ?
C11 N4 Fe 119.01(11) . . ?
C7 N4 Fe 123.97(11) . . ?
C12 N5 C13 110.59(14) . . ?
C12 N5 H5N 124.7 . . ?
C13 N5 H5N 124.7 . . ?
C12 N6 C14 105.70(13) . . ?
C12 N6 Fe 141.39(11) . . ?
C14 N6 Fe 112.90(10) . . ?
C15 N7 C16 117.65(13) . . ?
C15 N7 Fe 117.64(11) . . ?
C16 N7 Fe 124.66(10) . . ?
C22 N8 C18 115.40(13) . . ?
C22 N8 Fe 119.62(10) . . ?
C18 N8 Fe 124.80(11) . . ?
N2 C1 N1 110.72(15) . . ?
N2 C1 H1 124.6 . . ?
N1 C1 H1 124.6 . . ?
N1 C2 C3 103.97(15) . . ?
N1 C2 H2 128.0 . . ?
C3 C2 H2 128.0 . . ?
C2 C3 N2 110.58(14) . . ?
C2 C3 C4 136.42(16) . . ?
N2 C3 C4 112.82(14) . . ?
N3 C4 C3 114.18(15) . . ?
N3 C4 H4 122.9 . . ?
C3 C4 H4 122.9 . . ?
N3 C5 C6 110.18(15) . . ?
N3 C5 H5A 109.6 . . ?
C6 C5 H5A 109.6 . . ?
N3 C5 H5B 109.6 . . ?
C6 C5 H5B 109.6 . . ?
H5A C5 H5B 108.1 . . ?
C7 C6 C5 114.40(15) . . ?
C7 C6 H6A 108.7 . . ?
C5 C6 H6A 108.7 . . ?
C7 C6 H6B 108.7 . . ?
C5 C6 H6B 108.7 . . ?
H6A C6 H6B 107.6 . . ?
C8 C7 N4 120.78(17) . . ?
C8 C7 C6 119.98(16) . . ?
N4 C7 C6 119.23(15) . . ?
C9 C8 C7 120.41(18) . . ?
C9 C8 H8 119.8 . . ?
C7 C8 H8 119.8 . . ?
C8 C9 C10 120.17(19) . . ?
C8 C9 H9 119.9 . . ?
C10 C9 H9 119.9 . . ?
C9 C10 C11 117.64(18) . . ?
C9 C10 H10 121.2 . . ?
C11 C10 H10 121.2 . . ?
N4 C11 C10 123.24(17) . . ?
N4 C11 H11 118.4 . . ?
C10 C11 H11 118.4 . . ?
N6 C12 N5 109.12(15) . . ?
N6 C12 H12 125.4 . . ?
N5 C12 H12 125.4 . . ?
N5 C13 C14 105.06(14) . . ?
N5 C13 H13 127.5 . . ?
C14 C13 H13 127.5 . . ?
C13 C14 N6 109.52(14) . . ?
C13 C14 C15 136.14(15) . . ?
N6 C14 C15 114.31(13) . . ?
N7 C15 C14 114.19(13) . . ?
N7 C15 H15 122.9 . . ?
C14 C15 H15 122.9 . . ?
N7 C16 C17 109.38(14) . . ?
N7 C16 H16A 109.8 . . ?
C17 C16 H16A 109.8 . . ?
N7 C16 H16B 109.8 . . ?
C17 C16 H16B 109.8 . . ?
H16A C16 H16B 108.2 . . ?
C18 C17 C16 112.89(15) . . ?
C18 C17 H17A 109.0 . . ?
C16 C17 H17A 109.0 . . ?
C18 C17 H17B 109.0 . . ?
C16 C17 H17B 109.0 . . ?
H17A C17 H17B 107.8 . . ?
N8 C18 C19 121.50(15) . . ?
N8 C18 C17 119.54(14) . . ?
C19 C18 C17 118.83(15) . . ?
C20 C19 C18 121.08(17) . . ?
C20 C19 H19 119.5 . . ?
C18 C19 H19 119.5 . . ?
C19 C20 C21 118.05(18) . . ?
C19 C20 H20 121.0 . . ?
C21 C20 H20 121.0 . . ?
C20 C21 C22 119.61(17) . . ?
C20 C21 H21 120.2 . . ?
C22 C21 H21 120.2 . . ?
N8 C22 C21 124.22(16) . . ?
N8 C22 H22 117.9 . . ?
C21 C22 H22 117.9 . . ?
C29 B1 C35 110.77(13) . . ?
C29 B1 C23 108.33(12) . . ?
C35 B1 C23 107.60(12) . . ?
C29 B1 C41 110.37(13) . . ?
C35 B1 C41 109.62(12) . . ?
C23 B1 C41 110.12(12) . . ?
C28 C23 C24 113.51(14) . . ?
C28 C23 B1 125.75(13) . . ?
C24 C23 B1 120.74(13) . . ?
C25 C24 C23 123.21(15) . . ?
C25 C24 H24 118.4 . . ?
C23 C24 H24 118.4 . . ?
C24 C25 C26 120.86(16) . . ?
C24 C25 H25 119.6 . . ?
C26 C25 H25 119.6 . . ?
C27 C26 C25 118.34(16) . . ?
C27 C26 H26 120.8 . . ?
C25 C26 H26 120.8 . . ?
C26 C27 C28 121.32(16) . . ?
C26 C27 H27 119.3 . . ?
C28 C27 H27 119.3 . . ?
C27 C28 C23 122.66(15) . . ?
C27 C28 H28 118.7 . . ?
C23 C28 H28 118.7 . . ?
C34 C29 C30 114.82(15) . . ?
C34 C29 B1 123.01(14) . . ?
C30 C29 B1 122.17(14) . . ?
C29 C30 C31 122.41(16) . . ?
C29 C30 H30 118.8 . . ?
C31 C30 H30 118.8 . . ?
C32 C31 C30 119.18(17) . . ?
C32 C31 H31 120.4 . . ?
C30 C31 H31 120.4 . . ?
C33 C32 C31 120.35(17) . . ?
C33 C32 H32 119.8 . . ?
C31 C32 H32 119.8 . . ?
C32 C33 C34 120.36(17) . . ?
C32 C33 H33 119.8 . . ?
C34 C33 H33 119.8 . . ?
C33 C34 C29 122.81(16) . . ?
C33 C34 H34 118.6 . . ?
C29 C34 H34 118.6 . . ?
C40 C35 C36 113.89(14) . . ?
C40 C35 B1 122.80(13) . . ?
C36 C35 B1 123.27(14) . . ?
C37 C36 C35 124.50(15) . . ?
C37 C36 H36 117.7 . . ?
C35 C36 H36 117.7 . . ?
C38 C37 C36 118.82(16) . . ?
C38 C37 H37 120.6 . . ?
C36 C37 H37 120.6 . . ?
C37 C38 C39 119.51(16) . . ?
C37 C38 H38 120.2 . . ?
C39 C38 H38 120.2 . . ?
C38 C39 C40 120.38(16) . . ?
C38 C39 H39 119.8 . . ?
C40 C39 H39 119.8 . . ?
C35 C40 C39 122.89(15) . . ?
C35 C40 H40 118.6 . . ?
C39 C40 H40 118.6 . . ?
C42 C41 C46 113.50(15) . . ?
C42 C41 B1 123.54(14) . . ?
C46 C41 B1 122.83(13) . . ?
C43 C42 C41 123.57(16) . . ?
C43 C42 H42 118.2 . . ?
C41 C42 H42 118.2 . . ?
C44 C43 C42 119.97(17) . . ?
C44 C43 H43 120.0 . . ?
C42 C43 H43 120.0 . . ?
C45 C44 C43 118.41(18) . . ?
C45 C44 H44 120.8 . . ?
C43 C44 H44 120.8 . . ?
C44 C45 C46 121.15(18) . . ?
C44 C45 H45 119.4 . . ?
C46 C45 H45 119.4 . . ?
C45 C46 C41 123.39(16) . . ?
C45 C46 H46 118.3 . . ?
C41 C46 H46 118.3 . . ?
C59 B2 C65 112.47(13) . . ?
C59 B2 C53 109.18(12) . . ?
C65 B2 C53 108.82(13) . . ?
C59 B2 C47 108.35(13) . . ?
C65 B2 C47 110.14(13) . . ?
C53 B2 C47 107.76(12) . . ?
C52 C47 C48 113.61(14) . . ?
C52 C47 B2 125.58(14) . . ?
C48 C47 B2 120.70(14) . . ?
C49 C48 C47 123.34(17) . . ?
C49 C48 H48 118.3 . . ?
C47 C48 H48 118.3 . . ?
C50 C49 C48 121.06(17) . . ?
C50 C49 H49 119.5 . . ?
C48 C49 H49 119.5 . . ?
C49 C50 C51 119.01(16) . . ?
C49 C50 H50 120.5 . . ?
C51 C50 H50 120.5 . . ?
C50 C51 C52 120.06(16) . . ?
C50 C51 H51 120.0 . . ?
C52 C51 H51 120.0 . . ?
C51 C52 C47 122.88(15) . . ?
C51 C52 H52 118.6 . . ?
C47 C52 H52 118.6 . . ?
C54 C53 C58 114.43(16) . . ?
C54 C53 B2 124.89(15) . . ?
C58 C53 B2 120.61(15) . . ?
C53 C54 C55 123.17(18) . . ?
C53 C54 H54 118.4 . . ?
C55 C54 H54 118.4 . . ?
C56 C55 C54 121.3(2) . . ?
C56 C55 H55 119.4 . . ?
C54 C55 H55 119.4 . . ?
C55 C56 C57 118.59(19) . . ?
C55 C56 H56 120.7 . . ?
C57 C56 H56 120.7 . . ?
C56 C57 C58 119.84(18) . . ?
C56 C57 H57 120.1 . . ?
C58 C57 H57 120.1 . . ?
C53 C58 C57 122.68(17) . . ?
C53 C58 H58 118.7 . . ?
C57 C58 H58 118.7 . . ?
C60 C59 C64 114.71(15) . . ?
C60 C59 B2 124.28(14) . . ?
C64 C59 B2 121.00(14) . . ?
C61 C60 C59 123.25(16) . . ?
C61 C60 H60 118.4 . . ?
C59 C60 H60 118.4 . . ?
C62 C61 C60 120.10(18) . . ?
C62 C61 H61 119.9 . . ?
C60 C61 H61 119.9 . . ?
C61 C62 C63 120.30(18) . . ?
C61 C62 H62 119.8 . . ?
C63 C62 H62 119.8 . . ?
C62 C63 C64 119.34(17) . . ?
C62 C63 H63 120.3 . . ?
C64 C63 H63 120.3 . . ?
C59 C64 C63 122.22(17) . . ?
C59 C64 H64 118.9 . . ?
C63 C64 H64 118.9 . . ?
C70 C65 C66 114.23(14) . . ?
C70 C65 B2 124.56(14) . . ?
C66 C65 B2 121.21(13) . . ?
C67 C66 C65 122.72(15) . . ?
C67 C66 H66 118.6 . . ?
C65 C66 H66 118.6 . . ?
C68 C67 C66 120.32(18) . . ?
C68 C67 H67 119.8 . . ?
C66 C67 H67 119.8 . . ?
C69 C68 C67 119.91(18) . . ?
C69 C68 H68 120.0 . . ?
C67 C68 H68 120.0 . . ?
C68 C69 C70 119.32(16) . . ?
C68 C69 H69 120.3 . . ?
C70 C69 H69 120.3 . . ?
C65 C70 C69 123.43(17) . . ?
C65 C70 H70 118.3 . . ?
C69 C70 H70 118.3 . . ?

loop_
_geom_bond_atom_site_label_1
_geom_bond_atom_site_label_2
_geom_bond_distance
_geom_bond_site_symmetry_2
_geom_bond_publ_flag
Fe N7 1.9372(12) . ?
Fe N3 1.9395(13) . ?
Fe N2 1.9644(13) . ?
Fe N6 1.9705(12) . ?
Fe N4 1.9973(13) . ?
Fe N8 2.0050(13) . ?
N1 C1 1.354(2) . ?
N1 C2 1.374(2) . ?
N1 H1N 0.8600 . ?
N2 C1 1.3316(19) . ?
N2 C3 1.4023(18) . ?
N3 C4 1.324(2) . ?
N3 C5 1.442(2) . ?
N4 C11 1.329(2) . ?
N4 C7 1.375(2) . ?
N5 C12 1.339(2) . ?
N5 C13 1.354(2) . ?
N5 H5N 0.8600 . ?
N6 C12 1.3342(19) . ?
N6 C14 1.3992(18) . ?
N7 C15 1.3120(18) . ?
N7 C16 1.4634(19) . ?
N8 C22 1.3605(18) . ?
N8 C18 1.3619(19) . ?
C1 H1 0.9300 . ?
C2 C3 1.385(2) . ?
C2 H2 0.9300 . ?
C3 C4 1.418(2) . ?
C4 H4 0.9300 . ?
C5 C6 1.495(2) . ?
C5 H5A 0.9700 . ?
C5 H5B 0.9700 . ?
C6 C7 1.490(2) . ?
C6 H6A 0.9700 . ?
C6 H6B 0.9700 . ?
C7 C8 1.374(2) . ?
C8 C9 1.330(2) . ?
C8 H8 0.9300 . ?
C9 C10 1.367(2) . ?
C9 H9 0.9300 . ?
C10 C11 1.386(2) . ?
C10 H10 0.9300 . ?
C11 H11 0.9300 . ?
C12 H12 0.9300 . ?
C13 C14 1.359(2) . ?
C13 H13 0.9300 . ?
C14 C15 1.416(2) . ?
C15 H15 0.9300 . ?
C16 C17 1.506(2) . ?
C16 H16A 0.9700 . ?
C16 H16B 0.9700 . ?
C17 C18 1.501(2) . ?
C17 H17A 0.9700 . ?
C17 H17B 0.9700 . ?
C18 C19 1.396(2) . ?
C19 C20 1.355(2) . ?
C19 H19 0.9300 . ?
C20 C21 1.363(2) . ?
C20 H20 0.9300 . ?
C21 C22 1.368(2) . ?
C21 H21 0.9300 . ?
C22 H22 0.9300 . ?
B1 C29 1.623(2) . ?
B1 C35 1.647(2) . ?
B1 C23 1.652(2) . ?
B1 C41 1.652(2) . ?
C23 C28 1.415(2) . ?
C23 C24 1.4187(19) . ?
C24 C25 1.373(2) . ?
C24 H24 0.9300 . ?
C25 C26 1.380(2) . ?
C25 H25 0.9300 . ?
C26 C27 1.365(2) . ?
C26 H26 0.9300 . ?
C27 C28 1.385(2) . ?
C27 H27 0.9300 . ?
C28 H28 0.9300 . ?
C29 C34 1.397(2) . ?
C29 C30 1.402(2) . ?
C30 C31 1.411(2) . ?
C30 H30 0.9300 . ?
C31 C32 1.367(2) . ?
C31 H31 0.9300 . ?
C32 C33 1.353(2) . ?
C32 H32 0.9300 . ?
C33 C34 1.388(2) . ?
C33 H33 0.9300 . ?
C34 H34 0.9300 . ?
C35 C40 1.396(2) . ?
C35 C36 1.403(2) . ?
C36 C37 1.401(2) . ?
C36 H36 0.9300 . ?
C37 C38 1.374(2) . ?
C37 H37 0.9300 . ?
C38 C39 1.378(2) . ?
C38 H38 0.9300 . ?
C39 C40 1.404(2) . ?
C39 H39 0.9300 . ?
C40 H40 0.9300 . ?
C41 C42 1.392(2) . ?
C41 C46 1.404(2) . ?
C42 C43 1.390(2) . ?
C42 H42 0.9300 . ?
C43 C44 1.381(2) . ?
C43 H43 0.9300 . ?
C44 C45 1.353(2) . ?
C44 H44 0.9300 . ?
C45 C46 1.377(2) . ?
C45 H45 0.9300 . ?
C46 H46 0.9300 . ?
B2 C59 1.632(2) . ?
B2 C65 1.639(2) . ?
B2 C53 1.649(2) . ?
B2 C47 1.655(2) . ?
C47 C52 1.411(2) . ?
C47 C48 1.414(2) . ?
C48 C49 1.372(2) . ?
C48 H48 0.9300 . ?
C49 C50 1.354(2) . ?
C49 H49 0.9300 . ?
C50 C51 1.384(2) . ?
C50 H50 0.9300 . ?
C51 C52 1.389(2) . ?
C51 H51 0.9300 . ?
C52 H52 0.9300 . ?
C53 C54 1.374(2) . ?
C53 C58 1.389(2) . ?
C54 C55 1.382(2) . ?
C54 H54 0.9300 . ?
C55 C56 1.338(3) . ?
C55 H55 0.9300 . ?
C56 C57 1.371(2) . ?
C56 H56 0.9300 . ?
C57 C58 1.397(2) . ?
C57 H57 0.9300 . ?
C58 H58 0.9300 . ?
C59 C60 1.387(2) . ?
C59 C64 1.399(2) . ?
C60 C61 1.387(2) . ?
C60 H60 0.9300 . ?
C61 C62 1.356(2) . ?
C61 H61 0.9300 . ?
C62 C63 1.356(2) . ?
C62 H62 0.9300 . ?
C63 C64 1.417(2) . ?
C63 H63 0.9300 . ?
C64 H64 0.9300 . ?
C65 C70 1.401(2) . ?
C65 C66 1.415(2) . ?
C66 C67 1.390(2) . ?
C66 H66 0.9300 . ?
C67 C68 1.378(2) . ?
C67 H67 0.9300 . ?
C68 C69 1.365(2) . ?
C68 H68 0.9300 . ?
C69 C70 1.410(2) . ?
C69 H69 0.9300 . ?
C70 H70 0.9300 . ?

loop_
_geom_hbond_atom_site_label_D
_geom_hbond_atom_site_label_H
_geom_hbond_atom_site_label_A
_geom_hbond_distance_DH
_geom_hbond_distance_HA
_geom_hbond_distance_DA
_geom_hbond_angle_DHA
_geom_hbond_site_symmetry_A
N1 H1N O1 0.86 2.13 2.984(2) 170.0 .
